data_4112514
loop_
_publ_author_name
'H\'el\`ene P. A. Mercier'
'Matthew D. Moran'
'Gary J. Schrobilgen'
'Christoph Steinberg'
'Reijo J. Suontamo'

_publ_section_title
;
 The Syntheses of Carbocations by Use of the Noble-Gas Oxidant,
 [XeOTeF5][Sb(OTeF5)6]: The Syntheses and Characterization of the CX3+ (X
 = Cl, Br, OTeF5) and CBr(OTeF5)2+ Cations and Theoretical Studies of CX3+
 and BX3 (X = F, Cl, Br, I, OTeF5)
;
_journal_name_full 'Journal of the American Chemical Society'
_journal_page_first 5533
_journal_page_last 5548
_journal_paper_doi 10.1021/ja030649e
_journal_volume 126
_journal_year 2004
_chemical_formula_sum 'C Cl3 F48 O15 S3 Sb Te9'
_chemical_formula_weight 2636.69
_chemical_name_systematic
; 
 ? 
;
_space_group_IT_number 2
_symmetry_cell_setting triclinic
_symmetry_space_group_name_Hall '-P 1'
_symmetry_space_group_name_H-M 'P -1'
_atom_sites_solution_hydrogens geom
_atom_sites_solution_primary direct
_atom_sites_solution_secondary difmap
_audit_creation_method SHELXL-97
_cell_angle_alpha 83.482(8)
_cell_angle_beta 81.679(7)
_cell_angle_gamma 70.019(7)
_cell_formula_units_Z 2
_cell_length_a 10.082(4)
_cell_length_b 10.950(4)
_cell_length_c 24.572(10)
_cell_measurement_temperature 100(2)
_cell_volume 2516.6(17)
_computing_structure_refinement 'SHELXL-97 (Sheldrick, 1997)'
_computing_structure_solution 'SHELXS-97 (Sheldrick, 1990)'
_diffrn_ambient_temperature 100(2)
_diffrn_measured_fraction_theta_full 0.883
_diffrn_measured_fraction_theta_max 0.883
_diffrn_radiation_monochromator graphite
_diffrn_radiation_source 'fine-focus sealed tube'
_diffrn_radiation_type MoK\a
_diffrn_radiation_wavelength 0.71073
_diffrn_reflns_av_R_equivalents 0.1088
_diffrn_reflns_av_sigmaI/netI 0.2232
_diffrn_reflns_limit_h_max 13
_diffrn_reflns_limit_h_min -13
_diffrn_reflns_limit_k_max 14
_diffrn_reflns_limit_k_min -14
_diffrn_reflns_limit_l_max 32
_diffrn_reflns_limit_l_min -29
_diffrn_reflns_number 23645
_diffrn_reflns_theta_full 29.21
_diffrn_reflns_theta_max 29.21
_diffrn_reflns_theta_min 1.68
_exptl_absorpt_coefficient_mu 6.172
_exptl_crystal_density_diffrn 3.480
_exptl_crystal_F_000 2352
_refine_diff_density_max 2.820
_refine_diff_density_min -2.192
_refine_diff_density_rms 0.428
_refine_ls_extinction_coef 0.00183(8)
_refine_ls_extinction_expression Fc^*^=kFc[1+0.001xFc^2^\l^3^/sin(2\q)]^-1/4^
_refine_ls_extinction_method SHELXL
_refine_ls_goodness_of_fit_ref 0.878
_refine_ls_hydrogen_treatment mixed
_refine_ls_matrix_type full
_refine_ls_number_parameters 695
_refine_ls_number_reflns 12061
_refine_ls_number_restraints 0
_refine_ls_restrained_S_all 0.878
_refine_ls_R_factor_all 0.1653
_refine_ls_R_factor_gt 0.0668
_refine_ls_shift/su_max 0.001
_refine_ls_shift/su_mean 0.000
_refine_ls_structure_factor_coef Fsqd
_refine_ls_weighting_details 'calc w=1/[\s^2^(Fo^2^)+(0.0244P)^2^+0.0000P] where P=(Fo^2^+2Fc^2^)/3'
_refine_ls_weighting_scheme calc
_refine_ls_wR_factor_gt 0.1081
_refine_ls_wR_factor_ref 0.1259
_reflns_number_gt 6090
_reflns_number_total 12061
_reflns_threshold_expression >2sigma(I)
_cod_data_source_file ja030649e_2.cif
_cod_data_source_block C(OTeF5)3+Sb(OTeF5)6-.3SO2ClF
_cod_database_code 4112514

loop_
_symmetry_equiv_pos_as_xyz
'x, y, z'
'-x, -y, -z'

loop_
_atom_site_label
_atom_site_type_symbol
_atom_site_fract_x
_atom_site_fract_y
_atom_site_fract_z
_atom_site_U_iso_or_equiv
_atom_site_adp_type
_atom_site_occupancy
_atom_site_calc_flag
_atom_site_refinement_flags
Sb1 Sb 1.0000 0.0000 1.0000 0.0108(3) Uani 1 d S
Te9 Te 1.26218(10) -0.31451(7) 0.99768(4) 0.0127(2) Uani 1 d .
O9 O 1.1701(10) -0.1460(7) 1.0159(4) 0.014(2) Uani 1 d .
F45 F 1.3398(8) -0.3531(6) 1.0632(3) 0.021(2) Uani 1 d .
F44 F 1.3569(8) -0.4839(6) 0.9809(3) 0.020(2) Uani 1 d .
F43 F 1.1912(9) -0.2896(6) 0.9317(3) 0.021(2) Uani 1 d .
F42 F 1.4155(8) -0.2746(6) 0.9633(3) 0.0173(19) Uani 1 d .
F41 F 1.1155(8) -0.3691(6) 1.0295(3) 0.022(2) Uani 1 d .
Te8 Te 1.25401(10) 0.16188(8) 0.98830(4) 0.0154(2) Uani 1 d .
O8 O 1.0926(10) 0.1198(7) 1.0159(4) 0.013(2) Uiso 1 d .
F40 F 1.4098(9) 0.2085(7) 0.9629(4) 0.028(2) Uani 1 d .
F39 F 1.3512(8) 0.0028(6) 0.9607(3) 0.021(2) Uani 1 d .
F38 F 1.1703(8) 0.3235(7) 1.0139(3) 0.020(2) Uani 1 d .
F37 F 1.1901(8) 0.2245(6) 0.9210(3) 0.0176(17) Uiso 1 d .
F36 F 1.3261(9) 0.1057(7) 1.0536(3) 0.028(2) Uani 1 d .
Te7 Te 0.98315(10) -0.05776(8) 1.14572(4) 0.0139(2) Uani 1 d .
O7 O 0.9192(10) -0.0017(7) 1.0770(4) 0.014(2) Uani 1 d .
F35 F 0.8200(9) -0.0894(6) 1.1720(3) 0.022(2) Uani 1 d .
F34 F 1.0395(9) -0.1075(7) 1.2143(3) 0.026(2) Uani 1 d .
F33 F 0.9066(9) 0.1070(6) 1.1692(3) 0.027(2) Uani 1 d .
F32 F 1.1529(8) -0.0302(7) 1.1261(3) 0.021(2) Uani 1 d .
F31 F 1.0656(9) -0.2292(6) 1.1294(3) 0.026(2) Uani 1 d .
Sb2 Sb 0.5000 1.0000 0.5000 0.0100(3) Uani 1 d S
Te4 Te 0.31969(10) 0.79646(8) 0.46708(4) 0.0134(2) Uani 1 d .
O4 O 0.3808(10) 0.9393(8) 0.4625(4) 0.016(2) Uani 1 d .
F16 F 0.4189(9) 0.7427(7) 0.4016(3) 0.022(2) Uani 1 d .
F17 F 0.1671(9) 0.8928(7) 0.4313(3) 0.026(2) Uani 1 d .
F18 F 0.2562(9) 0.6582(7) 0.4701(3) 0.026(2) Uani 1 d .
F19 F 0.2143(9) 0.8384(6) 0.5328(3) 0.022(2) Uani 1 d .
F20 F 0.4659(10) 0.6874(7) 0.5031(4) 0.030(2) Uani 1 d .
Te5 Te 0.63630(10) 1.05763(8) 0.36171(4) 0.0134(2) Uani 1 d .
O5 O 0.5458(9) 1.0940(7) 0.4311(4) 0.012(2) Uiso 1 d .
F21 F 0.5990(9) 0.9061(6) 0.3605(3) 0.025(2) Uani 1 d .
F22 F 0.7248(9) 1.0312(7) 0.2915(3) 0.028(2) Uani 1 d .
F23 F 0.6803(8) 1.2066(6) 0.3566(3) 0.021(2) Uani 1 d .
F24 F 0.4731(9) 1.1494(7) 0.3304(3) 0.023(2) Uani 1 d .
F25 F 0.8107(9) 0.9672(6) 0.3852(3) 0.025(2) Uani 1 d .
Te6 Te 0.82782(10) 0.74100(8) 0.50671(4) 0.0137(2) Uani 1 d .
O6 O 0.6580(10) 0.8439(7) 0.4805(4) 0.017(2) Uani 1 d .
F26 F 0.7706(9) 0.7813(7) 0.5782(3) 0.0198(19) Uani 1 d .
F27 F 0.9965(8) 0.6341(6) 0.5301(4) 0.026(2) Uani 1 d .
F28 F 0.8979(9) 0.6927(7) 0.4374(3) 0.025(2) Uani 1 d .
F29 F 0.9033(9) 0.8710(7) 0.4962(3) 0.022(2) Uani 1 d .
F30 F 0.7635(9) 0.6031(6) 0.5197(4) 0.027(2) Uani 1 d .
Te1 Te 0.89801(10) 0.90480(7) 0.69081(4) 0.0126(2) Uani 1 d .
O1 O 0.8799(9) 0.7282(7) 0.6996(4) 0.0097(19) Uiso 1 d .
F2 F 1.0679(8) 0.8429(7) 0.7185(3) 0.021(2) Uani 1 d .
F3 F 0.9898(9) 0.8554(7) 0.6243(3) 0.020(2) Uani 1 d .
F1 F 0.9101(9) 1.0676(6) 0.6792(3) 0.020(2) Uani 1 d .
F4 F 0.8084(8) 0.9342(6) 0.7599(3) 0.020(2) Uani 1 d .
F5 F 0.7285(8) 0.9584(6) 0.6631(3) 0.021(2) Uani 1 d .
Te2 Te 0.84892(11) 0.44703(8) 0.68479(4) 0.0188(3) Uani 1 d .
O2 O 0.9002(11) 0.5319(8) 0.7414(4) 0.019(2) Uani 1 d .
F7 F 0.6965(9) 0.5911(7) 0.6743(4) 0.031(2) Uani 1 d .
F8 F 0.9557(8) 0.5136(6) 0.6323(3) 0.0182(19) Uani 1 d .
F6 F 0.8044(10) 0.3602(7) 0.6362(4) 0.033(2) Uani 1 d .
F9 F 0.7465(10) 0.3885(7) 0.7423(4) 0.035(3) Uani 1 d .
F10 F 1.0049(9) 0.3103(6) 0.6992(4) 0.030(2) Uani 1 d .
Te3 Te 1.01853(10) 0.57494(7) 0.85165(4) 0.0150(2) Uani 1 d .
O3 O 0.9520(10) 0.6761(7) 0.7831(4) 0.013(2) Uiso 1 d .
F12 F 1.1810(8) 0.6083(7) 0.8292(3) 0.023(2) Uani 1 d .
F11 F 1.0783(9) 0.4962(6) 0.9172(3) 0.0217(19) Uiso 1 d .
F13 F 1.0894(9) 0.4238(6) 0.8170(3) 0.024(2) Uani 1 d .
F14 F 0.9396(9) 0.7318(6) 0.8797(3) 0.021(2) Uani 1 d .
F15 F 0.8498(9) 0.5472(7) 0.8675(3) 0.024(2) Uani 1 d .
S1 S 1.3125(4) 0.4856(3) 0.67067(16) 0.0180(9) Uani 1 d .
Cl1 Cl 1.2894(5) 0.5209(3) 0.59234(17) 0.0296(10) Uani 1 d .
F46 F 1.3184(9) 0.3443(7) 0.6761(4) 0.029(2) Uani 1 d .
O10 O 1.4435(11) 0.4918(9) 0.6798(4) 0.029(3) Uani 1 d .
O11 O 1.1864(11) 0.5557(8) 0.7003(4) 0.027(3) Uani 1 d .
S2 S 1.4788(5) -0.2238(4) 1.2054(2) 0.0394(13) Uani 1 d .
Cl2 Cl 1.4923(5) -0.0705(4) 1.1621(2) 0.0549(16) Uani 1 d .
F47 F 1.3749(12) -0.2480(10) 1.1689(5) 0.064(4) Uani 1 d .
O12 O 1.4031(13) -0.1937(9) 1.2565(5) 0.041(3) Uani 1 d .
O13 O 1.6057(13) -0.3283(10) 1.1989(5) 0.049(4) Uani 1 d .
S3 S 1.4994(4) 0.2776(3) 1.18944(18) 0.0247(10) Uani 1 d .
Cl3 Cl 1.4736(4) 0.4433(3) 1.14661(17) 0.0276(10) Uani 1 d .
F48 F 1.5833(12) 0.2934(9) 1.2333(4) 0.050(3) Uani 1 d .
O14 O 1.5864(12) 0.1750(8) 1.1574(4) 0.034(3) Uani 1 d .
O15 O 1.3690(12) 0.2746(9) 1.2161(4) 0.028(3) Uani 1 d .
C1 C 0.9118(15) 0.6444(11) 0.7423(6) 0.016(3) Uani 1 d .

loop_
_atom_site_aniso_label
_atom_site_aniso_U_11
_atom_site_aniso_U_22
_atom_site_aniso_U_33
_atom_site_aniso_U_23
_atom_site_aniso_U_13
_atom_site_aniso_U_12
Sb1 0.0128(8) 0.0109(5) 0.0091(8) 0.0009(5) -0.0028(6) -0.0044(5)
Te9 0.0124(6) 0.0113(4) 0.0127(6) 0.0016(4) -0.0031(4) -0.0019(4)
O9 0.014(6) 0.007(4) 0.024(7) 0.004(4) -0.010(5) -0.006(4)
F45 0.024(6) 0.017(4) 0.016(5) 0.004(3) -0.009(4) 0.003(4)
F44 0.021(5) 0.017(4) 0.023(6) -0.003(4) -0.007(4) -0.003(4)
F43 0.025(5) 0.020(4) 0.020(6) -0.003(4) -0.012(4) -0.006(4)
F42 0.013(5) 0.020(4) 0.020(5) 0.002(4) -0.003(4) -0.008(3)
F41 0.018(5) 0.017(4) 0.037(6) 0.004(4) 0.000(4) -0.014(4)
Te8 0.0132(6) 0.0155(4) 0.0181(6) 0.0005(4) -0.0018(4) -0.0062(4)
F40 0.015(5) 0.035(4) 0.038(7) -0.005(4) -0.002(4) -0.013(4)
F39 0.009(5) 0.026(4) 0.027(6) -0.010(4) 0.004(4) -0.002(4)
F38 0.022(5) 0.029(4) 0.012(5) 0.000(4) -0.001(4) -0.016(4)
F36 0.029(6) 0.046(5) 0.019(6) 0.015(4) -0.010(4) -0.029(5)
Te7 0.0170(6) 0.0148(4) 0.0100(6) 0.0018(4) -0.0031(4) -0.0057(4)
O7 0.017(6) 0.013(4) 0.012(6) 0.002(4) -0.005(4) -0.004(4)
F35 0.028(6) 0.019(4) 0.020(6) -0.003(4) 0.002(4) -0.010(4)
F34 0.033(6) 0.032(4) 0.017(6) 0.005(4) -0.020(4) -0.011(4)
F33 0.037(6) 0.013(4) 0.023(6) 0.001(4) -0.004(4) 0.000(4)
F32 0.017(5) 0.032(4) 0.022(6) 0.003(4) -0.008(4) -0.017(4)
F31 0.028(6) 0.018(4) 0.027(6) 0.001(4) 0.001(4) -0.003(4)
Sb2 0.0114(8) 0.0099(5) 0.0088(8) 0.0001(5) -0.0003(6) -0.0043(5)
Te4 0.0159(6) 0.0167(4) 0.0106(6) -0.0005(4) -0.0019(4) -0.0091(4)
O4 0.018(6) 0.024(5) 0.008(6) -0.005(4) 0.002(4) -0.010(4)
F16 0.028(6) 0.032(4) 0.015(5) -0.017(4) 0.005(4) -0.020(4)
F17 0.020(5) 0.038(5) 0.024(6) -0.001(4) -0.006(4) -0.012(4)
F18 0.048(7) 0.032(4) 0.009(5) 0.001(4) -0.005(4) -0.025(4)
F19 0.027(6) 0.023(4) 0.012(5) -0.002(4) 0.006(4) -0.008(4)
F20 0.046(7) 0.018(4) 0.028(6) 0.002(4) -0.013(5) -0.013(4)
Te5 0.0153(6) 0.0163(4) 0.0096(6) 0.0003(4) 0.0016(4) -0.0080(4)
F21 0.037(6) 0.017(4) 0.026(6) -0.005(4) 0.006(4) -0.020(4)
F22 0.040(6) 0.047(5) 0.006(5) -0.012(4) 0.012(4) -0.030(5)
F23 0.022(5) 0.020(4) 0.022(6) -0.004(4) 0.000(4) -0.009(4)
F24 0.023(5) 0.029(4) 0.021(6) 0.012(4) -0.008(4) -0.015(4)
F25 0.017(5) 0.021(4) 0.026(6) 0.003(4) 0.002(4) 0.005(4)
Te6 0.0125(6) 0.0148(4) 0.0120(6) 0.0002(4) -0.0001(4) -0.0029(4)
O6 0.010(6) 0.007(4) 0.036(7) -0.001(4) -0.017(5) 0.001(4)
F26 0.023(5) 0.027(4) 0.009(5) 0.004(4) -0.011(4) -0.007(4)
F27 0.003(5) 0.019(4) 0.044(7) 0.011(4) -0.001(4) 0.006(3)
F28 0.018(5) 0.030(4) 0.019(6) -0.009(4) 0.009(4) 0.002(4)
F29 0.025(6) 0.025(4) 0.018(5) 0.013(4) -0.004(4) -0.012(4)
F30 0.021(6) 0.009(3) 0.047(7) -0.004(4) 0.002(4) -0.003(3)
Te1 0.0133(6) 0.0150(4) 0.0104(6) 0.0005(4) -0.0022(4) -0.0057(4)
F2 0.018(5) 0.026(4) 0.023(6) 0.008(4) -0.007(4) -0.015(4)
F3 0.027(5) 0.030(4) 0.012(5) -0.002(4) -0.004(4) -0.019(4)
F1 0.038(6) 0.014(3) 0.013(5) 0.002(3) -0.003(4) -0.016(4)
F4 0.025(5) 0.013(3) 0.020(5) 0.002(3) 0.007(4) -0.008(3)
F5 0.009(5) 0.020(4) 0.030(6) 0.005(4) -0.009(4) 0.001(3)
Te2 0.0248(6) 0.0176(4) 0.0172(6) -0.0013(4) -0.0047(5) -0.0103(4)
O2 0.031(7) 0.023(5) 0.012(6) -0.002(4) -0.008(5) -0.016(5)
F7 0.030(6) 0.034(5) 0.030(6) -0.002(4) -0.010(5) -0.011(4)
F8 0.021(5) 0.026(4) 0.011(5) 0.004(3) 0.006(4) -0.016(4)
F6 0.053(7) 0.032(4) 0.019(6) 0.003(4) -0.009(5) -0.021(5)
F9 0.044(7) 0.040(5) 0.032(7) -0.002(4) -0.003(5) -0.030(5)
F10 0.044(7) 0.014(4) 0.031(6) 0.001(4) -0.012(5) -0.005(4)
Te3 0.0183(6) 0.0138(4) 0.0134(6) 0.0016(4) -0.0051(4) -0.0056(4)
F12 0.016(5) 0.025(4) 0.025(6) -0.005(4) -0.002(4) -0.004(4)
F13 0.034(6) 0.014(4) 0.026(6) -0.001(4) -0.009(4) -0.009(4)
F14 0.030(6) 0.015(4) 0.012(5) 0.000(3) 0.000(4) -0.003(4)
F15 0.031(6) 0.023(4) 0.020(6) 0.007(4) -0.005(4) -0.014(4)
S1 0.019(2) 0.0159(15) 0.017(2) -0.0010(15) 0.0021(17) -0.0045(15)
Cl1 0.033(3) 0.036(2) 0.019(3) -0.0007(18) -0.0053(19) -0.0105(19)
F46 0.034(6) 0.031(4) 0.027(6) -0.011(4) 0.001(4) -0.016(4)
O10 0.020(7) 0.046(6) 0.030(8) -0.002(5) -0.015(5) -0.019(5)
O11 0.018(7) 0.031(5) 0.030(8) -0.014(5) 0.003(5) -0.003(5)
S2 0.032(3) 0.033(2) 0.039(3) 0.004(2) 0.005(2) 0.003(2)
Cl2 0.051(4) 0.032(2) 0.064(4) 0.006(2) 0.026(3) -0.008(2)
F47 0.042(8) 0.070(7) 0.095(11) -0.004(7) -0.028(7) -0.028(6)
O12 0.048(9) 0.034(6) 0.026(8) -0.004(5) -0.001(6) 0.005(6)
O13 0.040(9) 0.040(6) 0.051(10) 0.001(6) -0.003(7) 0.006(6)
S3 0.018(2) 0.0267(19) 0.027(3) 0.0064(18) 0.000(2) -0.0073(18)
Cl3 0.031(3) 0.0218(17) 0.026(3) 0.0052(16) -0.0002(19) -0.0062(17)
F48 0.065(8) 0.081(7) 0.024(7) 0.022(5) -0.019(6) -0.052(6)
O14 0.040(8) 0.022(5) 0.029(8) 0.003(5) 0.007(6) -0.001(5)
O15 0.032(7) 0.045(6) 0.015(7) 0.008(5) -0.012(5) -0.021(6)
C1 0.024(9) 0.014(6) 0.017(9) 0.000(6) -0.007(7) -0.012(6)

loop_
_atom_type_symbol
_atom_type_description
_atom_type_scat_dispersion_real
_atom_type_scat_dispersion_imag
_atom_type_scat_source
C C 0.0033 0.0016 'International Tables Vol C Tables 4.2.6.8 and 6.1.1.4'
O O 0.0106 0.0060 'International Tables Vol C Tables 4.2.6.8 and 6.1.1.4'
F F 0.0171 0.0103 'International Tables Vol C Tables 4.2.6.8 and 6.1.1.4'
S S 0.1246 0.1234 'International Tables Vol C Tables 4.2.6.8 and 6.1.1.4'
Cl Cl 0.1484 0.1585 'International Tables Vol C Tables 4.2.6.8 and 6.1.1.4'
Sb Sb -0.5866 1.5461 'International Tables Vol C Tables 4.2.6.8 and 6.1.1.4'
Te Te -0.5308 1.6751 'International Tables Vol C Tables 4.2.6.8 and 6.1.1.4'

loop_
_geom_angle_atom_site_label_1
_geom_angle_atom_site_label_2
_geom_angle_atom_site_label_3
_geom_angle
_geom_angle_site_symmetry_1
_geom_angle_site_symmetry_3
O7 Sb1 O7 180.000(2) 2_757 .
O7 Sb1 O8 91.1(4) 2_757 .
O7 Sb1 O8 88.9(4) . .
O7 Sb1 O8 88.9(4) 2_757 2_757
O7 Sb1 O8 91.1(4) . 2_757
O8 Sb1 O8 180.0(2) . 2_757
O7 Sb1 O9 91.7(4) 2_757 2_757
O7 Sb1 O9 88.3(4) . 2_757
O8 Sb1 O9 90.8(3) . 2_757
O8 Sb1 O9 89.2(3) 2_757 2_757
O7 Sb1 O9 88.3(4) 2_757 .
O7 Sb1 O9 91.7(4) . .
O8 Sb1 O9 89.2(3) . .
O8 Sb1 O9 90.8(3) 2_757 .
O9 Sb1 O9 180.0(5) 2_757 .
O7 Sb1 F42 64.1(3) 2_757 .
O7 Sb1 F42 115.9(3) . .
O8 Sb1 F42 87.4(3) . .
O8 Sb1 F42 92.6(3) 2_757 .
O9 Sb1 F42 155.7(3) 2_757 .
O9 Sb1 F42 24.3(3) . .
O7 Sb1 F42 115.9(3) 2_757 2_757
O7 Sb1 F42 64.1(3) . 2_757
O8 Sb1 F42 92.6(3) . 2_757
O8 Sb1 F42 87.4(3) 2_757 2_757
O9 Sb1 F42 24.3(3) 2_757 2_757
O9 Sb1 F42 155.7(3) . 2_757
F42 Sb1 F42 180.000(1) . 2_757
O7 Sb1 F33 157.2(3) 2_757 .
O7 Sb1 F33 22.8(3) . .
O8 Sb1 F33 66.2(3) . .
O8 Sb1 F33 113.8(3) 2_757 .
O9 Sb1 F33 87.4(3) 2_757 .
O9 Sb1 F33 92.6(3) . .
F42 Sb1 F33 113.76(15) . .
F42 Sb1 F33 66.24(15) 2_757 .
O7 Sb1 F33 22.8(3) 2_757 2_757
O7 Sb1 F33 157.2(3) . 2_757
O8 Sb1 F33 113.8(3) . 2_757
O8 Sb1 F33 66.2(3) 2_757 2_757
O9 Sb1 F33 92.6(3) 2_757 2_757
O9 Sb1 F33 87.4(3) . 2_757
F42 Sb1 F33 66.24(15) . 2_757
F42 Sb1 F33 113.76(15) 2_757 2_757
F33 Sb1 F33 180.000(1) . 2_757
O7 Sb1 F38 85.9(2) 2_757 .
O7 Sb1 F38 94.1(2) . .
O8 Sb1 F38 10.1(3) . .
O8 Sb1 F38 169.9(3) 2_757 .
O9 Sb1 F38 82.4(3) 2_757 .
O9 Sb1 F38 97.6(3) . .
F42 Sb1 F38 92.84(14) . .
F42 Sb1 F38 87.16(14) 2_757 .
F33 Sb1 F38 71.43(14) . .
F33 Sb1 F38 108.57(14) 2_757 .
O7 Sb1 F38 94.1(2) 2_757 2_757
O7 Sb1 F38 85.9(2) . 2_757
O8 Sb1 F38 169.9(3) . 2_757
O8 Sb1 F38 10.1(3) 2_757 2_757
O9 Sb1 F38 97.6(3) 2_757 2_757
O9 Sb1 F38 82.4(3) . 2_757
F42 Sb1 F38 87.16(13) . 2_757
F42 Sb1 F38 92.84(14) 2_757 2_757
F33 Sb1 F38 108.57(14) . 2_757
F33 Sb1 F38 71.43(14) 2_757 2_757
F38 Sb1 F38 180.0 . 2_757
F42 Te9 F41 174.7(3) . .
F42 Te9 F43 89.3(4) . .
F41 Te9 F43 89.4(4) . .
F42 Te9 O9 91.9(4) . .
F41 Te9 O9 93.3(4) . .
F43 Te9 O9 94.3(4) . .
F42 Te9 F45 91.0(4) . .
F41 Te9 F45 89.9(4) . .
F43 Te9 F45 175.5(3) . .
O9 Te9 F45 90.2(4) . .
F42 Te9 F44 87.8(3) . .
F41 Te9 F44 87.0(3) . .
F43 Te9 F44 87.1(3) . .
O9 Te9 F44 178.6(4) . .
F45 Te9 F44 88.4(3) . .
F42 Te9 F38 130.7(2) . 1_545
F41 Te9 F38 44.0(2) . 1_545
F43 Te9 F38 84.6(2) . 1_545
O9 Te9 F38 137.3(3) . 1_545
F45 Te9 F38 91.8(2) . 1_545
F44 Te9 F38 43.1(3) . 1_545
F42 Te9 F38 147.2(3) . 2_757
F41 Te9 F38 32.9(3) . 2_757
F43 Te9 F38 58.5(3) . 2_757
O9 Te9 F38 85.0(3) . 2_757
F45 Te9 F38 121.6(3) . 2_757
F44 Te9 F38 96.0(3) . 2_757
F38 Te9 F38 58.16(17) 1_545 2_757
F42 Te9 F42 85.6(2) . 2_847
F41 Te9 F42 90.4(3) . 2_847
F43 Te9 F42 115.9(2) . 2_847
O9 Te9 F42 149.6(3) . 2_847
F45 Te9 F42 59.7(2) . 2_847
F44 Te9 F42 29.0(3) . 2_847
F38 Te9 F42 54.69(14) 1_545 2_847
F38 Te9 F42 112.78(13) 2_757 2_847
F42 Te9 F33 78.9(3) . 2_757
F41 Te9 F33 101.3(3) . 2_757
F43 Te9 F33 20.0(2) . 2_757
O9 Te9 F33 77.7(3) . 2_757
F45 Te9 F33 163.8(2) . 2_757
F44 Te9 F33 103.7(3) . 2_757
F38 Te9 F33 104.42(14) 1_545 2_757
F38 Te9 F33 68.51(15) 2_757 2_757
F42 Te9 F33 131.02(12) 2_847 2_757
Te9 O9 Sb1 139.3(5) . .
Te9 O9 F42 43.8(2) . .
Sb1 O9 F42 137.9(5) . .
Te9 F45 F42 44.2(2) . .
Te9 F45 F42 97.3(3) . 2_847
F42 F45 F42 91.3(3) . 2_847
Te9 F44 F42 45.7(2) . .
Te9 F44 F42 134.7(4) . 2_847
F42 F44 F42 116.4(3) . 2_847
Te9 F44 F38 114.2(4) . 1_545
F42 F44 F38 159.4(4) . 1_545
F42 F44 F38 80.3(3) 2_847 1_545
Te9 F43 F42 45.2(2) . .
Te9 F43 F33 148.2(3) . 2_757
F42 F43 F33 113.6(4) . 2_757
Te9 F43 F38 97.5(3) . 2_757
F42 F43 F38 142.3(3) . 2_757
F33 F43 F38 96.4(3) 2_757 2_757
Te9 F42 F44 46.4(2) . .
Te9 F42 F43 45.4(3) . .
F44 F42 F43 59.4(3) . .
Te9 F42 F45 44.8(3) . .
F44 F42 F45 59.8(3) . .
F43 F42 F45 90.2(4) . .
Te9 F42 O9 44.3(2) . .
F44 F42 O9 90.7(3) . .
F43 F42 O9 62.3(3) . .
F45 F42 O9 59.6(3) . .
Te9 F42 F39 108.5(3) . .
F44 F42 F39 154.6(4) . .
F43 F42 F39 101.5(3) . .
F45 F42 F39 107.4(3) . .
O9 F42 F39 64.4(3) . .
Te9 F42 F40 115.7(4) . 2_857
F44 F42 F40 121.1(4) . 2_857
F43 F42 F40 156.9(4) . 2_857
F45 F42 F40 73.4(3) . 2_857
O9 F42 F40 95.0(3) . 2_857
F39 F42 F40 69.3(3) . 2_857
Te9 F42 O14 118.2(4) . 2_857
F44 F42 O14 112.1(3) . 2_857
F43 F42 O14 73.1(3) . 2_857
F45 F42 O14 162.9(4) . 2_857
O9 F42 O14 107.8(4) . 2_857
F39 F42 O14 73.4(3) . 2_857
F40 F42 O14 121.3(4) 2_857 2_857
Te9 F42 F44 95.3(3) . 2_847
F44 F42 F44 63.6(3) . 2_847
F43 F42 F44 122.9(3) . 2_847
F45 F42 F44 63.4(3) . 2_847
O9 F42 F44 122.9(4) . 2_847
F39 F42 F44 133.6(3) . 2_847
F40 F42 F44 64.5(3) 2_857 2_847
O14 F42 F44 128.8(3) 2_857 2_847
Te9 F42 Cl3 106.5(3) . 2_857
F44 F42 Cl3 70.2(2) . 2_857
F43 F42 Cl3 74.7(2) . 2_857
F45 F42 Cl3 128.2(3) . 2_857
O9 F42 Cl3 136.8(3) . 2_857
F39 F42 Cl3 123.9(3) . 2_857
F40 F42 Cl3 128.2(3) 2_857 2_857
O14 F42 Cl3 51.6(2) 2_857 2_857
F44 F42 Cl3 83.7(2) 2_847 2_857
Te9 F41 F38 128.4(4) . 2_757
Te9 F41 F38 113.2(3) . 1_545
F38 F41 F38 84.3(3) 2_757 1_545
Te9 F41 F42 2.64(15) . .
F38 F41 F42 128.6(3) 2_757 .
F38 F41 F42 110.6(3) 1_545 .
F36 Te8 F40 89.0(4) . .
F36 Te8 F38 88.8(4) . .
F40 Te8 F38 88.0(3) . .
F36 Te8 F39 90.9(4) . .
F40 Te8 F39 87.4(3) . .
F38 Te8 F39 175.4(3) . .
F36 Te8 F37 176.1(3) . .
F40 Te8 F37 87.2(4) . .
F38 Te8 F37 90.2(3) . .
F39 Te8 F37 89.8(3) . .
F36 Te8 O8 90.4(4) . .
F40 Te8 O8 177.8(3) . .
F38 Te8 O8 89.9(3) . .
F39 Te8 O8 94.7(3) . .
F37 Te8 O8 93.4(4) . .
F36 Te8 F42 57.1(3) . 2_857
F40 Te8 F42 35.8(3) . 2_857
F38 Te8 F42 73.1(3) . 2_857
F39 Te8 F42 102.9(3) . 2_857
F37 Te8 F42 119.0(3) . 2_857
O8 Te8 F42 142.6(3) . 2_857
F36 Te8 F42 82.4(3) . .
F40 Te8 F42 102.2(2) . .
F38 Te8 F42 166.3(3) . .
F39 Te8 F42 17.3(3) . .
F37 Te8 F42 99.3(2) . .
O8 Te8 F42 79.8(2) . .
F42 Te8 F42 110.02(10) 2_857 .
Te8 O8 Sb1 137.2(4) . .
Te8 O8 F38 44.5(2) . .
Sb1 O8 F38 162.4(5) . .
Te8 O8 F33 130.4(4) . .
Sb1 O8 F33 87.1(3) . .
F38 O8 F33 101.4(3) . .
Te8 F40 F38 46.1(2) . .
Te8 F40 F42 123.4(4) . 2_857
F38 F40 F42 96.5(3) . 2_857
Te8 F39 F42 151.8(4) . .
Te8 F39 F38 2.31(17) . .
F42 F39 F38 153.7(3) . .
Te8 F38 F40 46.0(2) . .
Te8 F38 F36 45.5(3) . .
F40 F38 F36 60.3(3) . .
Te8 F38 F37 45.1(2) . .
F40 F38 F37 59.0(3) . .
F36 F38 F37 90.6(3) . .
Te8 F38 O8 45.6(2) . .
F40 F38 O8 91.6(3) . .
F36 F38 O8 60.8(3) . .
F37 F38 O8 62.4(3) . .
Te8 F38 F14 102.3(3) . 2_767
F40 F38 F14 128.7(4) . 2_767
F36 F38 F14 69.3(3) . 2_767
F37 F38 F14 132.9(3) . 2_767
O8 F38 F14 70.7(3) . 2_767
Te8 F38 F11 105.2(3) . .
F40 F38 F11 92.2(3) . .
F36 F38 F11 148.7(4) . .
F37 F38 F11 60.7(3) . .
O8 F38 F11 109.6(4) . .
F14 F38 F11 138.9(4) 2_767 .
Te8 F38 F11 147.0(4) . 2_767
F40 F38 F11 165.7(4) . 2_767
F36 F38 F11 122.1(4) . 2_767
F37 F38 F11 132.3(4) . 2_767
O8 F38 F11 101.7(3) . 2_767
F14 F38 F11 53.3(2) 2_767 2_767
F11 F38 F11 88.3(3) . 2_767
Te8 F38 F41 94.6(3) . 2_757
F40 F38 F41 124.2(4) . 2_757
F36 F38 F41 124.6(3) . 2_757
F37 F38 F41 65.2(3) . 2_757
O8 F38 F41 63.9(3) . 2_757
F14 F38 F41 91.3(3) 2_767 2_757
F11 F38 F41 56.9(3) . 2_757
F11 F38 F41 67.5(3) 2_767 2_757
Te8 F38 F44 114.2(3) . 1_565
F40 F38 F44 68.4(3) . 1_565
F36 F38 F44 109.3(3) . 1_565
F37 F38 F44 101.7(3) . 1_565
O8 F38 F44 159.5(4) . 1_565
F14 F38 F44 124.9(3) 2_767 1_565
F11 F38 F44 68.7(3) . 1_565
F11 F38 F44 98.7(3) 2_767 1_565
F41 F38 F44 123.5(3) 2_757 1_565
Te8 F37 F38 44.7(2) . .
Te8 F36 F38 45.7(2) . .
Te8 F36 F42 98.1(3) . 2_857
F38 F36 F42 82.1(3) . 2_857
F35 Te7 F34 87.8(4) . .
F35 Te7 F32 174.3(4) . .
F34 Te7 F32 86.6(4) . .
F35 Te7 F33 90.1(3) . .
F34 Te7 F33 86.3(3) . .
F32 Te7 F33 89.3(3) . .
F35 Te7 F31 89.5(3) . .
F34 Te7 F31 87.7(4) . .
F32 Te7 F31 90.5(3) . .
F33 Te7 F31 174.1(4) . .
F35 Te7 O7 91.0(4) . .
F34 Te7 O7 177.6(4) . .
F32 Te7 O7 94.7(4) . .
F33 Te7 O7 91.7(3) . .
F31 Te7 O7 94.3(4) . .
Te7 O7 Sb1 138.0(5) . .
Te7 O7 F33 43.7(2) . .
Sb1 O7 F33 140.6(4) . .
Te7 O7 F42 130.0(4) . 2_757
Sb1 O7 F42 88.8(3) . 2_757
F33 O7 F42 90.9(3) . 2_757
Te7 F35 F33 45.2(2) . .
Te7 F34 F33 46.9(2) . .
Te7 F33 F34 46.7(2) . .
Te7 F33 F32 45.3(2) . .
F34 F33 F32 59.2(3) . .
Te7 F33 F35 44.7(2) . .
F34 F33 F35 59.5(3) . .
F32 F33 F35 89.9(3) . .
Te7 F33 O7 44.6(2) . .
F34 F33 O7 91.4(3) . .
F32 F33 O7 62.6(3) . .
F35 F33 O7 60.2(3) . .
Te7 F33 F14 112.1(4) . 2_767
F34 F33 F14 118.0(4) . 2_767
F32 F33 F14 69.6(3) . 2_767
F35 F33 F14 153.3(4) . 2_767
O7 F33 F14 94.3(4) . 2_767
Te7 F33 F2 120.3(4) . 2_767
F34 F33 F2 73.6(3) . 2_767
F32 F33 F2 108.2(4) . 2_767
F35 F33 F2 110.0(4) . 2_767
O7 F33 F2 164.9(4) . 2_767
F14 F33 F2 93.1(3) 2_767 2_767
Te7 F33 F12 161.7(4) . 2_767
F34 F33 F12 145.9(4) . 2_767
F32 F33 F12 122.5(4) . 2_767
F35 F33 F12 145.2(4) . 2_767
O7 F33 F12 120.5(4) . 2_767
F14 F33 F12 53.0(2) 2_767 2_767
F2 F33 F12 74.3(3) 2_767 2_767
Te7 F33 F43 106.9(4) . 2_757
F34 F33 F43 152.8(4) . 2_757
F32 F33 F43 98.7(4) . 2_757
F35 F33 F43 109.0(4) . 2_757
O7 F33 F43 62.8(3) . 2_757
F14 F33 F43 59.9(3) 2_767 2_757
F2 F33 F43 132.1(3) 2_767 2_757
F12 F33 F43 57.8(2) 2_767 2_757
Te7 F33 O14 102.6(4) . 1_455
F34 F33 O14 119.9(4) . 1_455
F32 F33 O14 140.9(4) . 1_455
F35 F33 O14 64.6(3) . 1_455
O7 F33 O14 78.7(3) . 1_455
F14 F33 O14 121.7(4) 2_767 1_455
F2 F33 O14 108.2(3) 2_767 1_455
F12 F33 O14 81.1(3) 2_767 1_455
F43 F33 O14 66.0(3) 2_757 1_455
Te7 F32 F33 45.4(2) . .
Te7 F31 F33 2.96(19) . .
O4 Sb2 O4 180.000(2) 2_676 .
O4 Sb2 O6 91.4(4) 2_676 .
O4 Sb2 O6 88.6(4) . .
O4 Sb2 O6 88.6(4) 2_676 2_676
O4 Sb2 O6 91.4(4) . 2_676
O6 Sb2 O6 180.0(6) . 2_676
O4 Sb2 O5 90.7(4) 2_676 .
O4 Sb2 O5 89.3(4) . .
O6 Sb2 O5 91.1(4) . .
O6 Sb2 O5 88.9(4) 2_676 .
O4 Sb2 O5 89.3(4) 2_676 2_676
O4 Sb2 O5 90.7(4) . 2_676
O6 Sb2 O5 88.9(4) . 2_676
O6 Sb2 O5 91.1(4) 2_676 2_676
O5 Sb2 O5 180.000(2) . 2_676
F19 Te4 F16 174.9(3) . .
F19 Te4 F20 89.7(4) . .
F16 Te4 F20 90.1(4) . .
F19 Te4 F17 90.0(4) . .
F16 Te4 F17 89.6(4) . .
F20 Te4 F17 174.6(3) . .
F19 Te4 F18 87.9(3) . .
F16 Te4 F18 87.0(3) . .
F20 Te4 F18 86.5(4) . .
F17 Te4 F18 88.1(4) . .
F19 Te4 O4 92.5(3) . .
F16 Te4 O4 92.6(3) . .
F20 Te4 O4 95.0(4) . .
F17 Te4 O4 90.4(4) . .
F18 Te4 O4 178.4(4) . .
Te4 O4 Sb2 138.3(5) . .
F23 Te5 F21 174.9(3) . .
F23 Te5 F22 87.4(3) . .
F21 Te5 F22 87.5(3) . .
F23 Te5 O5 89.7(3) . .
F21 Te5 O5 95.4(3) . .
F22 Te5 O5 176.8(3) . .
F23 Te5 F24 88.8(3) . .
F21 Te5 F24 90.6(4) . .
F22 Te5 F24 87.0(4) . .
O5 Te5 F24 91.6(4) . .
F23 Te5 F25 89.2(3) . .
F21 Te5 F25 90.9(4) . .
F22 Te5 F25 86.7(4) . .
O5 Te5 F25 94.6(4) . .
F24 Te5 F25 173.5(4) . .
Te5 O5 Sb2 138.7(4) . .
Te5 F22 F33 155.2(3) . 1_564
F29 Te6 F28 90.8(4) . .
F29 Te6 F30 175.8(4) . .
F28 Te6 F30 89.8(4) . .
F29 Te6 F26 89.0(3) . .
F28 Te6 F26 175.5(4) . .
F30 Te6 F26 90.1(3) . .
F29 Te6 F27 87.8(3) . .
F28 Te6 F27 88.5(4) . .
F30 Te6 F27 88.0(4) . .
F26 Te6 F27 86.9(4) . .
F29 Te6 O6 93.7(4) . .
F28 Te6 O6 89.1(4) . .
F30 Te6 O6 90.5(4) . .
F26 Te6 O6 95.4(4) . .
F27 Te6 O6 177.3(4) . .
Te6 O6 Sb2 138.2(5) . .
F3 Te1 F4 173.2(3) . .
F3 Te1 F5 90.7(4) . .
F4 Te1 F5 90.6(4) . .
F3 Te1 F1 93.9(3) . .
F4 Te1 F1 92.8(3) . .
F5 Te1 F1 91.4(3) . .
F3 Te1 F2 88.7(4) . .
F4 Te1 F2 89.7(4) . .
F5 Te1 F2 177.1(3) . .
F1 Te1 F2 91.4(3) . .
F3 Te1 O1 84.2(3) . .
F4 Te1 O1 89.2(3) . .
F5 Te1 O1 86.0(3) . .
F1 Te1 O1 176.8(4) . .
F2 Te1 O1 91.2(3) . .
F3 Te1 C1 98.0(3) . .
F4 Te1 C1 75.2(3) . .
F5 Te1 C1 101.9(4) . .
F1 Te1 C1 162.0(4) . .
F2 Te1 C1 75.5(4) . .
O1 Te1 C1 21.2(4) . .
F3 Te1 F33 125.2(3) . 2_767
F4 Te1 F33 54.3(3) . 2_767
F5 Te1 F33 144.0(3) . 2_767
F1 Te1 F33 83.2(3) . 2_767
F2 Te1 F33 37.1(3) . 2_767
O1 Te1 F33 100.0(3) . 2_767
C1 Te1 F33 78.9(3) . 2_767
C1 O1 Te1 125.5(7) . .
Te1 F2 F33 121.0(4) . 2_767
Te1 F2 C1 69.4(4) . .
F33 F2 C1 101.1(4) 2_767 .
Te1 F3 C1 52.9(3) . .
Te1 F4 C1 69.6(3) . .
Te1 F4 F33 100.4(3) . 2_767
C1 F4 F33 90.7(4) . 2_767
Te1 F5 C1 50.0(3) . .
F6 Te2 F10 92.0(4) . .
F6 Te2 F8 92.8(4) . .
F10 Te2 F8 90.0(4) . .
F6 Te2 F7 92.6(4) . .
F10 Te2 F7 175.4(4) . .
F8 Te2 F7 89.6(4) . .
F6 Te2 F9 92.8(4) . .
F10 Te2 F9 89.6(4) . .
F8 Te2 F9 174.4(4) . .
F7 Te2 F9 90.2(4) . .
F6 Te2 O2 176.2(4) . .
F10 Te2 O2 85.3(4) . .
F8 Te2 O2 89.8(4) . .
F7 Te2 O2 90.1(4) . .
F9 Te2 O2 84.5(4) . .
F6 Te2 C1 165.5(4) . .
F10 Te2 C1 97.4(4) . .
F8 Te2 C1 76.2(4) . .
F7 Te2 C1 78.0(4) . .
F9 Te2 C1 98.3(4) . .
O2 Te2 C1 18.3(4) . .
C1 O2 Te2 132.7(9) . .
Te2 F7 C1 67.9(3) . .
Te2 F8 C1 69.3(3) . .
Te2 F9 C1 52.8(3) . .
Te2 F10 C1 53.5(3) . .
F12 Te3 F14 90.8(3) . .
F12 Te3 F15 174.3(4) . .
F14 Te3 F15 89.6(3) . .
F12 Te3 F11 93.0(4) . .
F14 Te3 F11 92.5(3) . .
F15 Te3 F11 92.7(4) . .
F12 Te3 F13 89.9(3) . .
F14 Te3 F13 174.1(4) . .
F15 Te3 F13 89.1(3) . .
F11 Te3 F13 93.3(3) . .
F12 Te3 O3 85.4(4) . .
F14 Te3 O3 82.5(3) . .
F15 Te3 O3 89.1(4) . .
F11 Te3 O3 174.6(3) . .
F13 Te3 O3 91.8(3) . .
F12 Te3 C1 94.5(4) . .
F14 Te3 C1 98.5(3) . .
F15 Te3 C1 79.8(4) . .
F11 Te3 C1 166.6(3) . .
F13 Te3 C1 75.6(3) . .
O3 Te3 C1 18.7(3) . .
F12 Te3 F38 118.7(3) . 2_767
F14 Te3 F38 47.4(3) . 2_767
F15 Te3 F38 65.4(3) . 2_767
F11 Te3 F38 55.9(3) . 2_767
F13 Te3 F38 136.5(3) . 2_767
O3 Te3 F38 120.7(3) . 2_767
C1 Te3 F38 128.4(3) . 2_767
F12 Te3 F33 49.4(2) . 2_767
F14 Te3 F33 44.6(3) . 2_767
F15 Te3 F33 129.1(3) . 2_767
F11 Te3 F33 107.4(3) . 2_767
F13 Te3 F33 133.8(3) . 2_767
O3 Te3 F33 67.7(3) . 2_767
C1 Te3 F33 85.9(3) . 2_767
F38 Te3 F33 87.87(16) 2_767 2_767
F12 Te3 F38 96.0(3) . .
F14 Te3 F38 98.8(3) . .
F15 Te3 F38 89.5(3) . .
F11 Te3 F38 7.1(2) . .
F13 Te3 F38 86.9(3) . .
O3 Te3 F38 178.1(2) . .
C1 Te3 F38 159.5(2) . .
F38 Te3 F38 59.76(18) 2_767 .
F33 Te3 F38 114.25(15) 2_767 .
C1 O3 Te3 131.2(8) . .
C1 O3 F33 145.6(8) . 2_767
Te3 O3 F33 81.2(3) . 2_767
Te3 F12 F33 103.0(3) . 2_767
Te3 F12 C1 55.5(3) . .
F33 F12 C1 89.8(3) 2_767 .
Te3 F11 F38 168.5(3) . .
Te3 F11 F38 94.4(3) . 2_767
F38 F11 F38 91.7(3) . 2_767
Te3 F13 C1 69.3(3) . .
Te3 F14 F38 104.0(3) . 2_767
Te3 F14 F33 108.5(4) . 2_767
F38 F14 F33 135.5(3) 2_767 2_767
Te3 F14 C1 52.6(3) . .
F38 F14 C1 134.3(4) 2_767 .
F33 F14 C1 90.0(3) 2_767 .
Te3 F15 C1 66.2(4) . .
Te3 F15 F38 85.1(3) . 2_767
C1 F15 F38 132.3(3) . 2_767
O11 S1 O10 121.9(6) . .
O11 S1 F46 106.9(6) . .
O10 S1 F46 109.4(6) . .
O11 S1 Cl1 108.1(5) . .
O10 S1 Cl1 109.9(5) . .
F46 S1 Cl1 98.0(4) . .
O11 S1 C1 11.7(4) . .
O10 S1 C1 133.3(5) . .
F46 S1 C1 98.2(4) . .
Cl1 S1 C1 102.4(3) . .
S1 O11 C1 162.3(6) . .
O12 S2 O13 122.3(8) . .
O12 S2 F47 106.7(8) . .
O13 S2 F47 106.3(7) . .
O12 S2 Cl2 111.4(5) . .
O13 S2 Cl2 111.7(6) . .
F47 S2 Cl2 94.6(5) . .
O15 S3 O14 120.1(7) . .
O15 S3 F48 107.0(7) . .
O14 S3 F48 108.7(7) . .
O15 S3 Cl3 109.5(5) . .
O14 S3 Cl3 109.8(5) . .
F48 S3 Cl3 99.7(4) . .
O15 S3 F42 122.2(5) . 2_857
O14 S3 F42 50.8(5) . 2_857
F48 S3 F42 130.6(5) . 2_857
Cl3 S3 F42 61.69(19) . 2_857
O15 S3 F33 147.2(5) . 1_655
O14 S3 F33 47.8(5) . 1_655
F48 S3 F33 63.2(5) . 1_655
Cl3 S3 F33 103.1(2) . 1_655
F42 S3 F33 76.51(19) 2_857 1_655
O15 S3 C1 12.8(5) . 2_767
O14 S3 C1 129.8(5) . 2_767
F48 S3 C1 107.4(5) . 2_767
Cl3 S3 C1 97.0(3) . 2_767
F42 S3 C1 119.5(3) 2_857 2_767
F33 S3 C1 158.9(3) 1_655 2_767
S3 Cl3 F42 86.9(2) . 2_857
S3 F48 F33 93.8(5) . 1_655
S3 O14 F42 108.2(6) . 2_857
S3 O14 F33 112.5(6) . 1_655
F42 O14 F33 99.9(4) 2_857 1_655
S3 O15 C1 160.7(7) . 2_767
O3 C1 O2 121.5(13) . .
O3 C1 O1 119.7(10) . .
O2 C1 O1 118.8(12) . .
O3 C1 O11 87.8(9) . .
O2 C1 O11 91.2(8) . .
O1 C1 O11 91.4(9) . .
O3 C1 O15 93.9(9) . 2_767
O2 C1 O15 86.4(8) . 2_767
O1 C1 O15 89.2(8) . 2_767
O11 C1 O15 177.6(5) . 2_767
O3 C1 Te1 86.5(7) . .
O2 C1 Te1 152.0(10) . .
O1 C1 Te1 33.3(5) . .
O11 C1 Te1 88.5(5) . .
O15 C1 Te1 93.3(4) 2_767 .
O3 C1 Te3 30.2(6) . .
O2 C1 Te3 91.4(9) . .
O1 C1 Te3 149.8(8) . .
O11 C1 Te3 85.9(5) . .
O15 C1 Te3 94.7(5) 2_767 .
Te1 C1 Te3 116.5(4) . .
O3 C1 Te2 150.4(9) . .
O2 C1 Te2 29.0(6) . .
O1 C1 Te2 89.8(7) . .
O11 C1 Te2 90.7(4) . .
O15 C1 Te2 87.1(4) 2_767 .
Te1 C1 Te2 122.9(5) . .
Te3 C1 Te2 120.3(4) . .
O3 C1 F4 63.9(6) . .
O2 C1 F4 156.0(10) . .
O1 C1 F4 61.2(5) . .
O11 C1 F4 112.7(5) . .
O15 C1 F4 69.6(4) 2_767 .
Te1 C1 F4 35.2(2) . .
Te3 C1 F4 92.2(4) . .
Te2 C1 F4 141.9(6) . .
O3 C1 F2 63.5(7) . .
O2 C1 F2 154.2(10) . .
O1 C1 F2 62.9(6) . .
O11 C1 F2 63.1(4) . .
O15 C1 F2 119.2(4) 2_767 .
Te1 C1 F2 35.1(2) . .
Te3 C1 F2 89.4(4) . .
Te2 C1 F2 139.8(5) . .
F4 C1 F2 49.6(3) . .

loop_
_geom_bond_atom_site_label_1
_geom_bond_atom_site_label_2
_geom_bond_distance
_geom_bond_site_symmetry_2
Sb1 O7 1.949(9) 2_757
Sb1 O7 1.949(9) .
Sb1 O8 1.951(8) .
Sb1 O8 1.951(8) 2_757
Sb1 O9 1.956(8) 2_757
Sb1 O9 1.956(8) .
Sb1 F42 4.280(7) .
Sb1 F42 4.280(7) 2_757
Sb1 F33 4.331(8) .
Sb1 F33 4.331(8) 2_757
Sb1 F38 4.496(7) .
Sb1 F38 4.496(7) 2_757
Te9 F42 1.815(8) .
Te9 F41 1.822(8) .
Te9 F43 1.822(8) .
Te9 O9 1.834(7) .
Te9 F45 1.835(8) .
Te9 F44 1.836(6) .
Te9 F38 4.333(7) 1_545
Te9 F38 4.445(8) 2_757
Te9 F42 4.653(7) 2_847
Te9 F33 4.704(9) 2_757
O9 F42 2.623(11) .
F45 F42 2.603(11) .
F45 F42 4.048(9) 2_847
F44 F42 2.533(9) .
F44 F42 3.174(11) 2_847
F44 F38 3.244(10) 1_545
F43 F42 2.557(11) .
F43 F33 3.056(12) 2_757
F43 F38 3.823(11) 2_757
F42 F39 2.877(9) .
F42 F40 3.002(11) 2_857
F42 O14 3.042(14) 2_857
F42 F44 3.174(11) 2_847
F42 Cl3 3.287(8) 2_857
F41 F38 3.078(12) 2_757
F41 F38 3.278(9) 1_545
Te8 F36 1.813(9) .
Te8 F40 1.819(8) .
Te8 F38 1.821(7) .
Te8 F39 1.834(6) .
Te8 F37 1.836(8) .
Te8 O8 1.855(9) .
Te8 F42 4.281(8) 2_857
O8 F38 2.597(10) .
O8 F33 3.966(12) .
F40 F38 2.527(11) .
F40 F42 3.002(11) 2_857
F39 F38 3.651(9) .
F38 F36 2.541(11) .
F38 F37 2.590(10) .
F38 F14 2.773(11) 2_767
F38 F11 2.916(12) .
F38 F11 3.033(10) 2_767
F38 F41 3.078(12) 2_757
F38 F44 3.244(10) 1_565
F36 F42 3.631(10) 2_857
Te7 F35 1.810(8) .
Te7 F34 1.822(8) .
Te7 F32 1.826(8) .
Te7 F33 1.827(6) .
Te7 F31 1.839(6) .
Te7 O7 1.858(9) .
O7 F33 2.644(11) .
O7 F42 3.852(12) 2_757
F35 F33 2.574(10) .
F34 F33 2.497(11) .
F33 F32 2.568(11) .
F33 F14 2.795(11) 2_767
F33 F2 2.937(11) 2_767
F33 F12 2.939(9) 2_767
F33 F43 3.056(12) 2_757
F33 O14 3.105(15) 1_455
Sb2 O4 1.934(9) 2_676
Sb2 O4 1.934(9) .
Sb2 O6 1.948(8) .
Sb2 O6 1.948(8) 2_676
Sb2 O5 1.959(9) .
Sb2 O5 1.959(9) 2_676
Te4 F19 1.812(7) .
Te4 F16 1.813(7) .
Te4 F20 1.821(9) .
Te4 F17 1.823(9) .
Te4 F18 1.825(7) .
Te4 O4 1.854(8) .
Te5 F23 1.818(7) .
Te5 F21 1.826(6) .
Te5 F22 1.830(8) .
Te5 O5 1.832(9) .
Te5 F24 1.835(8) .
Te5 F25 1.839(8) .
F22 F33 3.458(12) 1_564
Te6 F29 1.809(7) .
Te6 F28 1.811(8) .
Te6 F30 1.818(7) .
Te6 F26 1.823(8) .
Te6 F27 1.833(8) .
Te6 O6 1.858(9) .
Te1 F3 1.801(8) .
Te1 F4 1.813(8) .
Te1 F5 1.814(8) .
Te1 F1 1.816(6) .
Te1 F2 1.816(8) .
Te1 O1 1.988(7) .
Te1 C1 2.952(13) .
Te1 F33 4.174(9) 2_767
O1 C1 1.313(16) .
F2 F33 2.937(11) 2_767
F2 C1 3.053(14) .
F3 C1 3.665(16) .
F4 C1 3.044(12) .
F4 F33 3.446(12) 2_767
F5 C1 3.769(16) .
Te2 F6 1.798(8) .
Te2 F10 1.808(8) .
Te2 F8 1.810(7) .
Te2 F7 1.812(8) .
Te2 F9 1.816(9) .
Te2 O2 1.974(8) .
Te2 C1 2.993(11) .
O2 C1 1.279(13) .
F7 C1 3.160(16) .
F8 C1 3.107(15) .
F9 C1 3.717(14) .
F10 C1 3.692(12) .
Te3 F12 1.795(8) .
Te3 F14 1.799(6) .
Te3 F15 1.809(8) .
Te3 F11 1.819(8) .
Te3 F13 1.820(6) .
Te3 O3 1.977(10) .
Te3 C1 2.961(15) .
Te3 F38 3.654(8) 2_767
Te3 F33 3.774(7) 2_767
O3 C1 1.258(15) .
O3 F33 3.532(11) 2_767
F12 F33 2.939(9) 2_767
F12 C1 3.582(17) .
F11 F38 3.033(10) 2_767
F13 C1 3.066(17) .
F14 F38 2.773(11) 2_767
F14 F33 2.795(11) 2_767
F14 C1 3.686(15) .
F15 C1 3.185(17) .
F15 F38 3.333(10) 2_767
S1 O11 1.388(10) .
S1 O10 1.397(10) .
S1 F46 1.519(7) .
S1 Cl1 1.951(6) .
S1 C1 4.035(15) .
O11 C1 2.690(17) .
S2 O12 1.384(11) .
S2 O13 1.397(11) .
S2 F47 1.577(11) .
S2 Cl2 1.917(6) .
S3 O15 1.391(11) .
S3 O14 1.407(9) .
S3 F48 1.520(10) .
S3 Cl3 1.947(5) .
S3 F42 3.728(9) 2_857
S3 F33 3.869(9) 1_655
S3 C1 4.077(15) 2_767
Cl3 F42 3.287(8) 2_857
F48 F33 3.459(13) 1_655
O14 F42 3.042(14) 2_857
O14 F33 3.105(15) 1_655
O15 C1 2.738(18) 2_767
C1 O15 2.738(18) 2_767
